data_7154184
loop_
_publ_author_name
'Li, Jing'
'Liu, Mao'
'Li, Qi'
'Tian, Hua'
'Shi, Yian'

_publ_section_title
;
 A facile approach to spirocyclic 2-azido indolines via azidation of
 indoles with ceric ammonium nitrate.
;
_journal_issue 48
_journal_name_full 'Organic &amp; biomolecular chemistry'
_journal_page_first 9769
_journal_page_last 9772
_journal_paper_doi 10.1039/c4ob01549e
_journal_volume 12
_journal_year 2014
_chemical_absolute_configuration unk
_chemical_formula_moiety 'C14 H14 N4 O4'
_chemical_formula_sum 'C14 H14 N4 O4'
_chemical_formula_weight 302.29
_chemical_name_systematic anti-5g
_space_group_crystal_system orthorhombic
_space_group_IT_number 18
_space_group_name_Hall 'P 2 2ab'
_space_group_name_H-M_alt 'P 21 21 2'
_symmetry_space_group_name_Hall 'P 2 2ab'
_symmetry_space_group_name_H-M 'P 21 21 2'
_atom_sites_solution_hydrogens geom
_audit_creation_date 2014-03-10
_audit_creation_method
;
Olex2 1.2
(compiled 2013.12.10 svn.r2850 for OlexSys, GUI svn.r4736)
;
_cell_angle_alpha 90
_cell_angle_beta 90
_cell_angle_gamma 90
_cell_formula_units_Z 8
_cell_length_a 18.769(4)
_cell_length_b 12.495(3)
_cell_length_c 13.680(3)
_cell_measurement_reflns_used 9850
_cell_measurement_temperature 173.1500
_cell_measurement_theta_max 27.4732
_cell_measurement_theta_min 1.4886
_cell_volume 3208.2(12)
_computing_cell_refinement 'CrystalClear (Rigaku Inc., 2007)'
_computing_data_collection 'CrystalClear (Rigaku Inc., 2007)'
_computing_data_reduction 'CrystalClear (Rigaku Inc., 2007)'
_computing_molecular_graphics 'Olex2 (Dolomanov et al., 2009)'
_computing_publication_material 'Olex2 (Dolomanov et al., 2009)'
_computing_structure_refinement 'XL (Sheldrick, 2013)'
_computing_structure_solution
;
'XS (Sheldrick, 2013)'
;
_diffrn_ambient_temperature 173.1500
_diffrn_detector_area_resol_mean 28.5714
_diffrn_measured_fraction_theta_full 0.997
_diffrn_measured_fraction_theta_max 0.995
_diffrn_measurement_device
;
Saturn724+ (2x2 bin mode)
;
_diffrn_measurement_device_details
;
AFC10: Fixed Chi 2 circle
;
_diffrn_measurement_device_type 'Saturn724+ CCD'
_diffrn_measurement_method '\w scans at fixed \c = 45\%'
_diffrn_orient_matrix_type d*Trek
_diffrn_orient_matrix_UB_11 0.0162
_diffrn_orient_matrix_UB_12 -0.0334
_diffrn_orient_matrix_UB_13 -0.0709
_diffrn_orient_matrix_UB_21 0.0009
_diffrn_orient_matrix_UB_22 0.0662
_diffrn_orient_matrix_UB_23 -0.0310
_diffrn_orient_matrix_UB_31 0.0522
_diffrn_orient_matrix_UB_32 0.0040
_diffrn_orient_matrix_UB_33 0.0101
_diffrn_radiation_detector CCD
_diffrn_radiation_monochromator 'Graphite Monochromator'
_diffrn_radiation_type MoK\a
_diffrn_radiation_wavelength 0.71073
_diffrn_reflns_av_R_equivalents 0.0732
_diffrn_reflns_av_unetI/netI 0.0612
_diffrn_reflns_Laue_measured_fraction_full 0.997
_diffrn_reflns_Laue_measured_fraction_max 0.995
_diffrn_reflns_limit_h_max 23
_diffrn_reflns_limit_h_min -24
_diffrn_reflns_limit_k_max 16
_diffrn_reflns_limit_k_min -16
_diffrn_reflns_limit_l_max 17
_diffrn_reflns_limit_l_min -16
_diffrn_reflns_number 26174
_diffrn_reflns_point_group_measured_fraction_full 0.997
_diffrn_reflns_point_group_measured_fraction_max 0.992
_diffrn_reflns_theta_full 26.000
_diffrn_reflns_theta_max 27.468
_diffrn_reflns_theta_min 2.714
_diffrn_source 'Sealed Tube'
_diffrn_source_current 30.0000
_diffrn_source_power 1.5000
_diffrn_source_voltage 50.0000
_exptl_absorpt_coefficient_mu 0.094
_exptl_absorpt_correction_T_max 1.0000
_exptl_absorpt_correction_T_min 0.5174
_exptl_absorpt_correction_type multi-scan
_exptl_absorpt_process_details 'CrystalClear (Rigaku Inc., 2007)'
_exptl_crystal_colour Colorless
_exptl_crystal_density_diffrn 1.252
_exptl_crystal_description plate
_exptl_crystal_F_000 1264
_exptl_crystal_size_max 0.35
_exptl_crystal_size_mid 0.2
_exptl_crystal_size_min 0.12
_refine_diff_density_max 0.566
_refine_diff_density_min -0.296
_refine_diff_density_rms 0.066
_refine_ls_abs_structure_details
;
 Flack x determined using 2080 quotients [(I+)-(I-)]/[(I+)+(I-)]
 (Parsons and Flack (2004), Acta Cryst. A60, s61).
;
_refine_ls_abs_structure_Flack -0.2(8)
_refine_ls_extinction_method none
_refine_ls_goodness_of_fit_ref 1.139
_refine_ls_hydrogen_treatment constr
_refine_ls_matrix_type full
_refine_ls_number_parameters 399
_refine_ls_number_reflns 7275
_refine_ls_number_restraints 0
_refine_ls_restrained_S_all 1.139
_refine_ls_R_factor_all 0.0890
_refine_ls_R_factor_gt 0.0825
_refine_ls_shift/su_max 0.000
_refine_ls_shift/su_mean 0.000
_refine_ls_structure_factor_coef Fsqd
_refine_ls_weighting_details 'w=1/[\s^2^(Fo^2^)+(0.0873P)^2^+2.3244P] where P=(Fo^2^+2Fc^2^)/3'
_refine_ls_weighting_scheme calc
_refine_ls_wR_factor_gt 0.2014
_refine_ls_wR_factor_ref 0.2066
_reflns_Friedel_coverage 0.784
_reflns_Friedel_fraction_full 0.997
_reflns_Friedel_fraction_max 0.987
_reflns_number_gt 6526
_reflns_number_total 7275
_reflns_threshold_expression 'I > 2\s(I)'
_cod_data_source_file c4ob01549e2.cif
_cod_data_source_block a_sq
_cod_depositor_comments 'Adding full bibliography for 7154184--7154188.cif.'
_cod_original_cell_volume 3208.1(11)
_cod_database_code 7154184
_shelxl_version_number 2013-4
_shelx_space_group_comment
;
The symmetry employed for this shelxl refinement is uniquely defined
by the following loop, which should always be used as a source of
symmetry information in preference to the above space-group names.
They are only intended as comments.
;
_diffrn_number_total 7581
_olex2_refinement_description
;
1. Fixed Uiso
 At 1.2 times of:
  All C(H) groups, All C(H,H) groups
 At 1.5 times of:
  All C(H,H,H) groups
2.a Ternary CH refined with riding coordinates:
 C5A(H5A), C5(H5)
2.b Secondary CH2 refined with riding coordinates:
 C2A(H2AA,H2AB), C3A(H3AA,H3AB), C13A(H13A,H13B), C2(H2A,H2B), C3(H3A,H3B),
 C13(H13C,H13D)
2.c Aromatic/amide H refined with riding coordinates:
 C8A(H8A), C9A(H9A), C10A(H10A), C11A(H11A), C8(H8), C9(H9), C10(H10), C11(H11)
2.d Idealised Me refined as rotating group:
 C14A(H14A,H14B,H14C), C14(H14D,H14E,H14F)
;

loop_
_space_group_symop_operation_xyz
'x, y, z'
'-x, -y, z'
'-x+1/2, y+1/2, -z'
'x+1/2, -y+1/2, -z'

loop_
_atom_site_label
_atom_site_type_symbol
_atom_site_fract_x
_atom_site_fract_y
_atom_site_fract_z
_atom_site_U_iso_or_equiv
_atom_site_adp_type
_atom_site_occupancy
_atom_site_site_symmetry_order
_atom_site_calc_flag
_atom_site_refinement_flags_posn
O1A O 0.44527(17) 0.1122(3) 0.1498(2) 0.0286(7) Uani 1 1 d .
O2A O 0.53516(19) 0.1243(3) 0.0437(3) 0.0387(9) Uani 1 1 d .
O3A O 0.2841(2) 0.2505(3) 0.4405(3) 0.0418(9) Uani 1 1 d .
O4A O 0.3067(2) 0.3664(3) 0.3172(3) 0.0416(9) Uani 1 1 d .
N1A N 0.2810(3) 0.2566(4) 0.1275(3) 0.0384(10) Uani 1 1 d .
N2A N 0.2801(3) 0.3552(4) 0.1153(3) 0.0395(10) Uani 1 1 d .
N3A N 0.2721(3) 0.4427(4) 0.0969(4) 0.0526(14) Uani 1 1 d .
N4A N 0.3146(2) 0.1930(3) 0.2868(3) 0.0347(10) Uani 1 1 d .
C1A C 0.3671(3) 0.1072(4) 0.1489(3) 0.0304(10) Uani 1 1 d .
C2A C 0.3482(3) 0.0797(4) 0.0431(4) 0.0334(11) Uani 1 1 d .
H2AA H 0.3050 0.1162 0.0228 0.040 Uiso 1 1 calc R
H2AB H 0.3417 0.0032 0.0350 0.040 Uiso 1 1 calc R
C3A C 0.4127(3) 0.1194(4) -0.0152(4) 0.0346(11) Uani 1 1 d .
H3AA H 0.4233 0.0716 -0.0691 0.042 Uiso 1 1 calc R
H3AB H 0.4044 0.1908 -0.0407 0.042 Uiso 1 1 calc R
C4A C 0.4716(3) 0.1195(4) 0.0579(4) 0.0311(10) Uani 1 1 d .
C5A C 0.3403(2) 0.2180(4) 0.1886(3) 0.0288(10) Uani 1 1 d .
H5A H 0.3792 0.2704 0.1908 0.035 Uiso 1 1 calc R
C6A C 0.3120(3) 0.0809(4) 0.3032(3) 0.0274(10) Uani 1 1 d .
C7A C 0.3434(3) 0.0280(4) 0.2241(4) 0.0320(10) Uani 1 1 d .
C8A C 0.3494(3) -0.0810(4) 0.2225(5) 0.0427(13) Uani 1 1 d .
H8A H 0.3716 -0.1159 0.1707 0.051 Uiso 1 1 calc R
C9A C 0.3210(4) -0.1387(4) 0.3013(5) 0.0498(15) Uani 1 1 d .
H9A H 0.3235 -0.2130 0.3011 0.060 Uiso 1 1 calc R
C10A C 0.2896(3) -0.0877(5) 0.3784(5) 0.0460(14) Uani 1 1 d .
H10A H 0.2710 -0.1276 0.4299 0.055 Uiso 1 1 calc R
C11A C 0.2851(3) 0.0241(4) 0.3807(4) 0.0398(12) Uani 1 1 d .
H11A H 0.2644 0.0590 0.4335 0.048 Uiso 1 1 calc R
C12A C 0.3005(3) 0.2690(4) 0.3568(4) 0.0351(11) Uani 1 1 d .
C13A C 0.2927(3) 0.4550(4) 0.3842(4) 0.0417(13) Uani 1 1 d .
H13A H 0.3278 0.4554 0.4362 0.050 Uiso 1 1 calc R
H13B H 0.2459 0.4468 0.4133 0.050 Uiso 1 1 calc R
C14A C 0.2962(4) 0.5584(5) 0.3278(6) 0.0600(18) Uani 1 1 d .
H14A H 0.2598 0.5589 0.2785 0.090 Uiso 1 1 calc GR
H14B H 0.3421 0.5648 0.2974 0.090 Uiso 1 1 calc GR
H14C H 0.2890 0.6174 0.3716 0.090 Uiso 1 1 calc GR
O1 O 0.51710(18) 0.3533(3) 0.9212(3) 0.0334(8) Uani 1 1 d .
O2 O 0.4495(2) 0.3708(3) 1.0528(3) 0.0445(10) Uani 1 1 d .
O3 O 0.5950(3) 0.4832(3) 0.5781(3) 0.0494(10) Uani 1 1 d .
O4 O 0.5975(2) 0.6044(3) 0.7018(3) 0.0419(9) Uani 1 1 d .
N1 N 0.6816(2) 0.4960(4) 0.8634(3) 0.0378(10) Uani 1 1 d .
N2 N 0.6873(2) 0.5942(4) 0.8744(3) 0.0361(10) Uani 1 1 d .
N3 N 0.7009(3) 0.6807(4) 0.8865(4) 0.0554(14) Uani 1 1 d .
N4 N 0.6023(3) 0.4311(4) 0.7377(3) 0.0371(10) Uani 1 1 d .
C1 C 0.5927(2) 0.3511(4) 0.8941(4) 0.0286(10) Uani 1 1 d .
C2 C 0.6313(3) 0.3305(4) 0.9919(4) 0.0337(11) Uani 1 1 d .
H2A H 0.6419 0.2550 0.9996 0.040 Uiso 1 1 calc R
H2B H 0.6754 0.3708 0.9951 0.040 Uiso 1 1 calc R
C3 C 0.5798(3) 0.3677(4) 1.0694(4) 0.0391(12) Uani 1 1 d .
H3A H 0.5808 0.3203 1.1255 0.047 Uiso 1 1 calc R
H3B H 0.5911 0.4398 1.0907 0.047 Uiso 1 1 calc R
C4 C 0.5087(3) 0.3642(4) 1.0199(4) 0.0345(11) Uani 1 1 d .
C5 C 0.6076(3) 0.4583(4) 0.8418(3) 0.0313(10) Uani 1 1 d .
H5 H 0.5723 0.5126 0.8599 0.038 Uiso 1 1 calc R
C6 C 0.6052(3) 0.3182(4) 0.7238(4) 0.0353(11) Uani 1 1 d .
C7 C 0.6015(3) 0.2694(4) 0.8150(4) 0.0344(11) Uani 1 1 d .
C8 C 0.6027(3) 0.1576(5) 0.8217(5) 0.0453(13) Uani 1 1 d .
H8 H 0.6001 0.1236 0.8821 0.054 Uiso 1 1 calc R
C9 C 0.6080(4) 0.0992(5) 0.7367(5) 0.0493(15) Uani 1 1 d .
H9 H 0.6094 0.0249 0.7397 0.059 Uiso 1 1 calc R
C10 C 0.6112(4) 0.1500(5) 0.6468(5) 0.0521(15) Uani 1 1 d .
H10 H 0.6142 0.1083 0.5906 0.062 Uiso 1 1 calc R
C11 C 0.6100(3) 0.2618(5) 0.6372(5) 0.0459(14) Uani 1 1 d .
H11 H 0.6123 0.2956 0.5767 0.055 Uiso 1 1 calc R
C12 C 0.5986(3) 0.5058(5) 0.6651(4) 0.0372(11) Uani 1 1 d .
C13 C 0.5910(4) 0.6902(5) 0.6309(5) 0.0504(15) Uani 1 1 d .
H13C H 0.5466 0.6834 0.5951 0.060 Uiso 1 1 calc R
H13D H 0.6300 0.6872 0.5845 0.060 Uiso 1 1 calc R
C14 C 0.5925(5) 0.7936(5) 0.6850(5) 0.0624(19) Uani 1 1 d .
H14D H 0.5860 0.8517 0.6399 0.094 Uiso 1 1 calc GR
H14E H 0.6376 0.8013 0.7174 0.094 Uiso 1 1 calc GR
H14F H 0.5549 0.7945 0.7325 0.094 Uiso 1 1 calc GR

loop_
_atom_site_aniso_label
_atom_site_aniso_U_11
_atom_site_aniso_U_22
_atom_site_aniso_U_33
_atom_site_aniso_U_23
_atom_site_aniso_U_13
_atom_site_aniso_U_12
O1A 0.0297(16) 0.0273(16) 0.0288(16) 0.0015(14) 0.0023(14) -0.0003(13)
O2A 0.0343(19) 0.039(2) 0.043(2) 0.0050(17) 0.0095(16) -0.0014(16)
O3A 0.060(2) 0.037(2) 0.0284(18) -0.0006(16) 0.0087(18) 0.0008(18)
O4A 0.065(3) 0.0251(18) 0.0348(19) 0.0014(15) 0.0066(18) 0.0094(18)
N1A 0.039(2) 0.034(2) 0.041(2) 0.0049(19) -0.005(2) 0.0009(19)
N2A 0.045(3) 0.034(2) 0.039(2) 0.003(2) -0.001(2) 0.009(2)
N3A 0.067(4) 0.041(3) 0.051(3) 0.016(2) -0.004(3) 0.010(2)
N4A 0.048(3) 0.027(2) 0.029(2) 0.0001(17) 0.007(2) 0.0011(19)
C1A 0.032(2) 0.035(3) 0.025(2) -0.002(2) 0.003(2) 0.001(2)
C2A 0.033(2) 0.035(3) 0.032(3) -0.008(2) 0.005(2) 0.001(2)
C3A 0.041(3) 0.035(3) 0.027(2) 0.000(2) -0.002(2) 0.001(2)
C4A 0.035(2) 0.021(2) 0.037(3) 0.003(2) 0.009(2) -0.0022(19)
C5A 0.027(2) 0.031(2) 0.029(2) 0.004(2) -0.0014(19) -0.0036(19)
C6A 0.031(2) 0.025(2) 0.027(2) 0.0053(18) -0.0046(19) 0.0012(18)
C7A 0.033(2) 0.020(2) 0.043(3) -0.003(2) 0.003(2) -0.0029(18)
C8A 0.055(3) 0.029(3) 0.044(3) -0.005(2) 0.007(3) -0.003(2)
C9A 0.066(4) 0.021(2) 0.062(4) 0.006(3) 0.011(3) 0.003(3)
C10A 0.057(3) 0.034(3) 0.047(3) 0.006(2) 0.014(3) -0.009(3)
C11A 0.050(3) 0.032(3) 0.037(3) 0.001(2) 0.006(3) -0.002(2)
C12A 0.037(3) 0.038(3) 0.030(2) -0.004(2) 0.004(2) -0.004(2)
C13A 0.054(3) 0.036(3) 0.035(3) -0.013(2) 0.002(3) 0.004(2)
C14A 0.084(5) 0.034(3) 0.062(4) 0.002(3) 0.013(4) 0.003(3)
O1 0.0299(17) 0.0372(19) 0.0331(17) 0.0010(15) 0.0020(14) 0.0010(15)
O2 0.040(2) 0.040(2) 0.053(2) -0.0029(19) 0.0173(19) 0.0003(18)
O3 0.071(3) 0.047(2) 0.0300(18) 0.0046(17) -0.006(2) -0.002(2)
O4 0.055(2) 0.034(2) 0.037(2) 0.0028(16) 0.0018(19) -0.0013(18)
N1 0.039(2) 0.032(2) 0.042(2) 0.0009(19) 0.001(2) -0.0043(19)
N2 0.036(2) 0.038(3) 0.034(2) 0.0001(19) 0.0000(19) -0.0038(19)
N3 0.072(4) 0.036(3) 0.058(3) -0.001(2) -0.004(3) -0.013(3)
N4 0.050(3) 0.037(2) 0.025(2) -0.0028(17) 0.003(2) -0.001(2)
C1 0.024(2) 0.031(2) 0.032(2) 0.0024(19) 0.0034(19) 0.0039(19)
C2 0.033(2) 0.036(3) 0.033(2) 0.002(2) 0.000(2) 0.002(2)
C3 0.051(3) 0.031(3) 0.036(3) -0.002(2) -0.004(2) 0.005(2)
C4 0.044(3) 0.020(2) 0.039(3) -0.003(2) 0.010(2) 0.001(2)
C5 0.036(3) 0.030(2) 0.028(2) -0.001(2) 0.000(2) -0.003(2)
C6 0.034(3) 0.037(3) 0.035(3) -0.003(2) -0.003(2) 0.001(2)
C7 0.029(2) 0.034(3) 0.040(3) 0.002(2) 0.002(2) -0.005(2)
C8 0.046(3) 0.039(3) 0.051(3) -0.003(3) 0.002(3) -0.001(3)
C9 0.062(4) 0.035(3) 0.050(3) -0.010(3) 0.003(3) 0.001(3)
C10 0.063(4) 0.045(3) 0.049(3) -0.012(3) 0.008(3) -0.005(3)
C11 0.050(3) 0.048(3) 0.040(3) -0.008(3) 0.002(3) 0.002(3)
C12 0.040(3) 0.045(3) 0.026(2) 0.001(2) -0.002(2) -0.005(2)
C13 0.061(4) 0.045(3) 0.045(3) 0.017(3) -0.002(3) 0.003(3)
C14 0.090(5) 0.040(3) 0.057(4) 0.009(3) -0.012(4) 0.000(4)

loop_
_atom_type_symbol
_atom_type_description
_atom_type_scat_dispersion_real
_atom_type_scat_dispersion_imag
_atom_type_scat_source
C C 0.0033 0.0016 'International Tables Vol C Tables 4.2.6.8 and 6.1.1.4'
H H 0.0000 0.0000 'International Tables Vol C Tables 4.2.6.8 and 6.1.1.4'
N N 0.0061 0.0033 'International Tables Vol C Tables 4.2.6.8 and 6.1.1.4'
O O 0.0106 0.0060 'International Tables Vol C Tables 4.2.6.8 and 6.1.1.4'

loop_
_geom_angle_atom_site_label_1
_geom_angle_atom_site_label_2
_geom_angle_atom_site_label_3
_geom_angle
C4A O1A C1A 111.1(4)
C12A O4A C13A 114.8(4)
N2A N1A C5A 114.2(4)
N3A N2A N1A 171.3(6)
C6A N4A C5A 111.6(4)
C12A N4A C5A 123.8(4)
C12A N4A C6A 124.4(4)
O1A C1A C2A 104.5(4)
O1A C1A C5A 106.3(4)
O1A C1A C7A 108.6(4)
C2A C1A C5A 116.8(4)
C7A C1A C2A 115.7(4)
C7A C1A C5A 104.5(4)
C1A C2A C3A 103.6(4)
C4A C3A C2A 103.7(4)
O1A C4A C3A 110.6(4)
O2A C4A O1A 120.8(5)
O2A C4A C3A 128.5(5)
N1A C5A C1A 109.5(4)
N4A C5A N1A 110.0(4)
N4A C5A C1A 103.6(4)
C7A C6A N4A 109.2(4)
C11A C6A N4A 130.3(5)
C11A C6A C7A 120.5(5)
C6A C7A C1A 110.2(4)
C8A C7A C1A 128.6(5)
C8A C7A C6A 121.2(5)
C7A C8A C9A 117.9(6)
C10A C9A C8A 121.2(5)
C9A C10A C11A 120.5(5)
C6A C11A C10A 118.6(5)
O3A C12A O4A 125.5(5)
O3A C12A N4A 125.2(5)
O4A C12A N4A 109.3(4)
O4A C13A C14A 108.7(5)
C4 O1 C1 111.4(4)
C12 O4 C13 115.7(4)
N2 N1 C5 114.5(4)
N3 N2 N1 171.6(6)
C6 N4 C5 110.9(4)
C12 N4 C5 123.5(4)
C12 N4 C6 125.6(4)
O1 C1 C2 103.7(4)
O1 C1 C5 106.1(4)
O1 C1 C7 107.6(4)
C2 C1 C5 117.5(4)
C7 C1 C2 117.4(4)
C7 C1 C5 103.7(4)
C3 C2 C1 104.9(4)
C4 C3 C2 104.1(4)
O1 C4 C3 110.3(4)
O2 C4 O1 119.0(5)
O2 C4 C3 130.8(5)
N1 C5 C1 110.5(4)
N4 C5 N1 109.1(4)
N4 C5 C1 103.7(4)
C7 C6 N4 108.2(5)
C11 C6 N4 128.4(5)
C11 C6 C7 123.3(5)
C6 C7 C1 110.8(4)
C6 C7 C8 119.7(5)
C8 C7 C1 129.4(5)
C9 C8 C7 118.3(6)
C8 C9 C10 120.7(6)
C9 C10 C11 122.6(6)
C6 C11 C10 115.3(6)
O3 C12 O4 125.3(5)
O3 C12 N4 123.6(5)
O4 C12 N4 111.1(4)
O4 C13 C14 107.9(5)

loop_
_geom_bond_atom_site_label_1
_geom_bond_atom_site_label_2
_geom_bond_distance
O1A C1A 1.468(6)
O1A C4A 1.353(6)
O2A C4A 1.211(6)
O3A C12A 1.209(6)
O4A C12A 1.336(7)
O4A C13A 1.461(6)
N1A N2A 1.243(6)
N1A C5A 1.473(6)
N2A N3A 1.131(7)
N4A C5A 1.461(6)
N4A C6A 1.419(6)
N4A C12A 1.375(7)
C1A C2A 1.530(7)
C1A C5A 1.570(7)
C1A C7A 1.496(7)
C2A C3A 1.532(7)
C3A C4A 1.491(7)
C6A C7A 1.399(7)
C6A C11A 1.371(7)
C7A C8A 1.367(7)
C8A C9A 1.402(9)
C9A C10A 1.366(9)
C10A C11A 1.399(8)
C13A C14A 1.506(9)
O1 C1 1.467(5)
O1 C4 1.366(6)
O2 C4 1.201(6)
O3 C12 1.224(6)
O4 C12 1.331(7)
O4 C13 1.451(7)
N1 N2 1.240(7)
N1 C5 1.496(7)
N2 N3 1.124(7)
N4 C5 1.467(6)
N4 C6 1.425(7)
N4 C12 1.364(7)
C1 C2 1.543(7)
C1 C5 1.544(7)
C1 C7 1.497(7)
C2 C3 1.508(8)
C3 C4 1.498(8)
C6 C7 1.390(8)
C6 C11 1.381(8)
C7 C8 1.400(8)
C8 C9 1.376(9)
C9 C10 1.385(10)
C10 C11 1.404(9)
C13 C14 1.489(9)

loop_
_geom_torsion_atom_site_label_1
_geom_torsion_atom_site_label_2
_geom_torsion_atom_site_label_3
_geom_torsion_atom_site_label_4
_geom_torsion
O1A C1A C2A C3A -24.3(5)
O1A C1A C5A N1A 136.1(4)
O1A C1A C5A N4A -106.5(4)
O1A C1A C7A C6A 108.7(5)
O1A C1A C7A C8A -71.1(7)
N2A N1A C5A N4A 102.9(5)
N2A N1A C5A C1A -143.9(5)
N4A C6A C7A C1A -1.4(6)
N4A C6A C7A C8A 178.4(5)
N4A C6A C11A C10A -179.8(6)
C1A O1A C4A O2A -179.9(4)
C1A O1A C4A C3A -0.4(5)
C1A C2A C3A C4A 23.9(5)
C1A C7A C8A C9A -178.2(5)
C2A C1A C5A N1A 20.1(6)
C2A C1A C5A N4A 137.4(4)
C2A C1A C7A C6A -134.3(5)
C2A C1A C7A C8A 45.9(8)
C2A C3A C4A O1A -15.3(5)
C2A C3A C4A O2A 164.1(5)
C4A O1A C1A C2A 16.1(5)
C4A O1A C1A C5A -108.1(4)
C4A O1A C1A C7A 140.0(4)
C5A N4A C6A C7A 7.3(6)
C5A N4A C6A C11A -173.1(5)
C5A N4A C12A O3A -174.5(5)
C5A N4A C12A O4A 6.6(7)
C5A C1A C2A C3A 92.7(5)
C5A C1A C7A C6A -4.4(5)
C5A C1A C7A C8A 175.7(6)
C6A N4A C5A N1A 107.4(5)
C6A N4A C5A C1A -9.7(5)
C6A N4A C12A O3A -0.2(9)
C6A N4A C12A O4A -179.1(5)
C6A C7A C8A C9A 2.0(9)
C7A C1A C2A C3A -143.6(4)
C7A C1A C5A N1A -109.1(4)
C7A C1A C5A N4A 8.2(5)
C7A C6A C11A C10A -0.3(8)
C7A C8A C9A C10A -1.3(10)
C8A C9A C10A C11A -0.1(11)
C9A C10A C11A C6A 0.9(10)
C11A C6A C7A C1A 179.0(5)
C11A C6A C7A C8A -1.2(8)
C12A O4A C13A C14A -175.8(5)
C12A N4A C5A N1A -77.7(6)
C12A N4A C5A C1A 165.3(5)
C12A N4A C6A C7A -167.6(5)
C12A N4A C6A C11A 12.0(9)
C13A O4A C12A O3A 0.8(8)
C13A O4A C12A N4A 179.7(5)
O1 C1 C2 C3 -22.9(5)
O1 C1 C5 N1 145.9(4)
O1 C1 C5 N4 -97.3(4)
O1 C1 C7 C6 100.4(5)
O1 C1 C7 C8 -76.3(7)
N2 N1 C5 N4 104.6(5)
N2 N1 C5 C1 -142.0(5)
N4 C6 C7 C1 2.4(6)
N4 C6 C7 C8 179.5(5)
N4 C6 C11 C10 -179.4(6)
C1 O1 C4 O2 177.6(4)
C1 O1 C4 C3 -1.5(6)
C1 C2 C3 C4 22.0(5)
C1 C7 C8 C9 176.7(5)
C2 C1 C5 N1 30.5(6)
C2 C1 C5 N4 147.3(4)
C2 C1 C7 C6 -143.2(5)
C2 C1 C7 C8 40.1(8)
C2 C3 C4 O1 -13.5(6)
C2 C3 C4 O2 167.6(5)
C4 O1 C1 C2 15.4(5)
C4 O1 C1 C5 -109.0(4)
C4 O1 C1 C7 140.5(4)
C5 N4 C6 C7 8.8(6)
C5 N4 C6 C11 -172.0(6)
C5 N4 C12 O3 179.1(6)
C5 N4 C12 O4 -2.6(8)
C5 C1 C2 C3 93.8(5)
C5 C1 C7 C6 -11.7(5)
C5 C1 C7 C8 171.6(6)
C6 N4 C5 N1 102.2(5)
C6 N4 C5 C1 -15.6(6)
C6 N4 C12 O3 2.4(9)
C6 N4 C12 O4 -179.3(5)
C6 C7 C8 C9 0.3(9)
C7 C1 C2 C3 -141.4(4)
C7 C1 C5 N1 -100.9(4)
C7 C1 C5 N4 15.9(5)
C7 C6 C11 C10 -0.2(9)
C7 C8 C9 C10 -0.7(10)
C8 C9 C10 C11 0.7(11)
C9 C10 C11 C6 -0.2(10)
C11 C6 C7 C1 -176.9(5)
C11 C6 C7 C8 0.2(8)
C12 O4 C13 C14 -178.6(6)
C12 N4 C5 N1 -74.9(6)
C12 N4 C5 C1 167.3(5)
C12 N4 C6 C7 -174.2(5)
C12 N4 C6 C11 5.1(10)
C13 O4 C12 O3 0.4(9)
C13 O4 C12 N4 -177.9(5)
